data_7063252
loop_
_publ_author_name
Swati,
'Yadav, Sweta'
'Shahid, Omair'
'Prakash, Jai'

_publ_section_title
;
 Syntheses of a series of BaCu2&#x2212;xAgxSe2 (x = 0 -- 1.0) selenides
 and evaluation of their thermoelectric properties
;
_journal_issue 24
_journal_name_full 'New Journal of Chemistry'
_journal_page_first 11129
_journal_page_last 11139
_journal_paper_doi 10.1039/D4NJ00989D
_journal_volume 48
_journal_year 2024
_chemical_formula_sum 'Ag0.22 Ba Cu1.78 Se2'
_chemical_formula_weight 432.20
_space_group_crystal_system orthorhombic
_space_group_IT_number 62
_space_group_name_Hall '-P 2ac 2n'
_space_group_name_H-M_alt 'P n m a'
_audit_creation_method SHELXL-2017/1
_audit_update_record
;
2024-02-13 deposited with the CCDC.	2024-05-20 downloaded from the CCDC.
;
_cell_angle_alpha 90
_cell_angle_beta 90
_cell_angle_gamma 90
_cell_formula_units_Z 4
_cell_length_a 9.697(3)
_cell_length_b 4.2397(9)
_cell_length_c 10.866(3)
_cell_measurement_reflns_used 5077
_cell_measurement_temperature 298(2)
_cell_measurement_theta_max 30.2
_cell_measurement_theta_min 3.8
_cell_volume 446.7(2)
_computing_cell_refinement 'Bruker SAINT'
_computing_data_collection 'Bruker APEX2'
_computing_data_reduction 'Bruker SAINT'
_computing_molecular_graphics 'Bruker SHELXTL'
_computing_publication_material 'Bruker SHELXTL'
_computing_structure_refinement 'SHELXL-2017/1 (Sheldrick, 2017)'
_computing_structure_solution 'SHELXT 2014/5 (Sheldrick, 2014)'
_diffrn_ambient_temperature 298(2)
_diffrn_measured_fraction_theta_full 1.000
_diffrn_measured_fraction_theta_max 1.000
_diffrn_measurement_device_type 'Bruker APEX-II CCD'
_diffrn_measurement_method '\f and \w scans'
_diffrn_radiation_type MoK\a
_diffrn_radiation_wavelength 0.71073
_diffrn_reflns_av_R_equivalents 0.0616
_diffrn_reflns_av_unetI/netI 0.0410
_diffrn_reflns_Laue_measured_fraction_full 1.000
_diffrn_reflns_Laue_measured_fraction_max 1.000
_diffrn_reflns_limit_h_max 6
_diffrn_reflns_limit_h_min -13
_diffrn_reflns_limit_k_max 6
_diffrn_reflns_limit_k_min -5
_diffrn_reflns_limit_l_max 14
_diffrn_reflns_limit_l_min -15
_diffrn_reflns_number 5077
_diffrn_reflns_point_group_measured_fraction_full 1.000
_diffrn_reflns_point_group_measured_fraction_max 1.000
_diffrn_reflns_theta_full 25.242
_diffrn_reflns_theta_max 30.527
_diffrn_reflns_theta_min 2.815
_diffrn_source 'micro-focus sealed X-ray tube'
_exptl_absorpt_coefficient_mu 34.149
_exptl_absorpt_correction_T_max 0.7461
_exptl_absorpt_correction_T_min 0.4945
_exptl_absorpt_correction_type multi-scan
_exptl_absorpt_process_details multi-scan
_exptl_crystal_colour Black
_exptl_crystal_density_diffrn 6.427
_exptl_crystal_description Block
_exptl_crystal_F_000 744
_exptl_crystal_size_max 0.074
_exptl_crystal_size_mid 0.063
_exptl_crystal_size_min 0.047
_refine_diff_density_max 1.943
_refine_diff_density_min -1.184
_refine_diff_density_rms 0.305
_refine_ls_extinction_coef 0.0044(3)
_refine_ls_extinction_expression Fc^*^=kFc[1+0.001xFc^2^\l^3^/sin(2\q)]^-1/4^
_refine_ls_extinction_method 'SHELXL-2017/1 (Sheldrick 2017)'
_refine_ls_goodness_of_fit_ref 1.093
_refine_ls_hydrogen_treatment undef
_refine_ls_matrix_type full
_refine_ls_number_parameters 34
_refine_ls_number_reflns 761
_refine_ls_number_restraints 0
_refine_ls_restrained_S_all 1.093
_refine_ls_R_factor_all 0.0368
_refine_ls_R_factor_gt 0.0265
_refine_ls_shift/su_max 0.000
_refine_ls_shift/su_mean 0.000
_refine_ls_structure_factor_coef Fsqd
_refine_ls_weighting_details 'w=1/[\s^2^(Fo^2^)+(0.0148P)^2^+0.4901P] where P=(Fo^2^+2Fc^2^)/3'
_refine_ls_weighting_scheme calc
_refine_ls_wR_factor_gt 0.0522
_refine_ls_wR_factor_ref 0.0552
_reflns_Friedel_coverage 0.000
_reflns_number_gt 644
_reflns_number_total 761
_reflns_threshold_expression 'I > 2\s(I)'
_cod_data_source_file d4nj00989d2.cif
_cod_data_source_block BaCuAgSe1
_cod_depositor_comments 'Adding full bibliography for 7063250--7063254.cif.'
_cod_original_cell_volume 446.71(19)
_cod_database_code 7063252
_shelx_shelxl_version_number 2017/1
_shelx_space_group_comment
;
The symmetry employed for this shelxl refinement is uniquely defined
by the following loop, which should always be used as a source of
symmetry information in preference to the above space-group names.
They are only intended as comments.
;
_exptl_absorpt_special_details SADABS-2016/2

loop_
_space_group_symop_operation_xyz
'x, y, z'
'-x+1/2, -y, z+1/2'
'-x, y+1/2, -z'
'x+1/2, -y+1/2, -z+1/2'
'-x, -y, -z'
'x-1/2, y, -z-1/2'
'x, -y-1/2, z'
'-x-1/2, y-1/2, z-1/2'

loop_
_atom_site_label
_atom_site_type_symbol
_atom_site_fract_x
_atom_site_fract_y
_atom_site_fract_z
_atom_site_U_iso_or_equiv
_atom_site_adp_type
_atom_site_occupancy
_atom_site_site_symmetry_order
_atom_site_calc_flag
_atom_site_refinement_flags_posn
_atom_site_refinement_flags_adp
_atom_site_refinement_flags_occupancy
_atom_site_disorder_assembly
_atom_site_disorder_group
Ba1 Ba 0.24131(4) 0.250000 0.32150(4) 0.01136(13) Uani 1 2 d S T P . .
Se1 Se 0.33825(7) 0.250000 0.03723(7) 0.01187(17) Uani 1 2 d S T P . .
Se2 Se 0.48130(7) 0.250000 0.67243(7) 0.01312(18) Uani 1 2 d S T P . .
Ag2 Ag 0.07878(9) 0.250000 0.04474(8) 0.0194(3) Uani 0.160(7) 2 d S T P . .
Cu2 Cu 0.07878(9) 0.250000 0.04474(8) 0.0194(3) Uani 0.840(7) 2 d S T P . .
Ag1 Ag 0.05682(9) 0.250000 0.60799(9) 0.0193(3) Uani 0.061(6) 2 d S T P . .
Cu1 Cu 0.05682(9) 0.250000 0.60799(9) 0.0193(3) Uani 0.939(6) 2 d S T P . .

loop_
_atom_site_aniso_label
_atom_site_aniso_U_11
_atom_site_aniso_U_22
_atom_site_aniso_U_33
_atom_site_aniso_U_23
_atom_site_aniso_U_13
_atom_site_aniso_U_12
Ba1 0.0139(2) 0.0099(2) 0.0103(2) 0.000 0.00043(15) 0.000
Se1 0.0140(3) 0.0120(3) 0.0096(4) 0.000 0.0007(3) 0.000
Se2 0.0129(3) 0.0126(3) 0.0138(4) 0.000 0.0012(3) 0.000
Ag2 0.0163(4) 0.0245(5) 0.0173(6) 0.000 -0.0013(3) 0.000
Cu2 0.0163(4) 0.0245(5) 0.0173(6) 0.000 -0.0013(3) 0.000
Ag1 0.0211(5) 0.0167(5) 0.0201(6) 0.000 0.0055(4) 0.000
Cu1 0.0211(5) 0.0167(5) 0.0201(6) 0.000 0.0055(4) 0.000

loop_
_atom_type_symbol
_atom_type_description
_atom_type_scat_dispersion_real
_atom_type_scat_dispersion_imag
_atom_type_scat_source
Ag Ag -0.8971 1.1015 'International Tables Vol C Tables 4.2.6.8 and 6.1.1.4'
Ba Ba -0.3244 2.2819 'International Tables Vol C Tables 4.2.6.8 and 6.1.1.4'
Cu Cu 0.3201 1.2651 'International Tables Vol C Tables 4.2.6.8 and 6.1.1.4'
Se Se -0.0929 2.2259 'International Tables Vol C Tables 4.2.6.8 and 6.1.1.4'

loop_
_geom_angle_atom_site_label_1
_geom_angle_atom_site_label_2
_geom_angle_atom_site_label_3
_geom_angle
_geom_angle_site_symmetry_1
_geom_angle_site_symmetry_3
_geom_angle_publ_flag
Se1 Ba1 Se1 139.320(13) . 2_565 ?
Se1 Ba1 Se1 139.320(13) . 2 ?
Se1 Ba1 Se1 81.33(3) 2_565 2 ?
Se1 Ba1 Ag2 44.59(2) . . ?
Se1 Ba1 Ag2 121.88(2) 2_565 . ?
Se1 Ba1 Ag2 121.88(2) 2 . ?
Se1 Ba1 Se2 77.866(18) . 5_666 ?
Se1 Ba1 Se2 76.649(19) 2_565 5_666 ?
Se1 Ba1 Se2 125.14(2) 2 5_666 ?
Ag2 Ba1 Se2 112.43(2) . 5_666 ?
Se1 Ba1 Se2 77.866(18) . 5_656 ?
Se1 Ba1 Se2 125.14(2) 2_565 5_656 ?
Se1 Ba1 Se2 76.649(19) 2 5_656 ?
Ag2 Ba1 Se2 112.43(2) . 5_656 ?
Se2 Ba1 Se2 76.46(2) 5_666 5_656 ?
Se1 Ba1 Se2 74.43(2) . 2_554 ?
Se1 Ba1 Se2 126.40(2) 2_565 2_554 ?
Se1 Ba1 Se2 77.78(2) 2 2_554 ?
Ag2 Ba1 Se2 44.761(15) . 2_554 ?
Se2 Ba1 Se2 152.290(17) 5_666 2_554 ?
Se2 Ba1 Se2 96.936(18) 5_656 2_554 ?
Se1 Ba1 Se2 74.43(2) . 2_564 ?
Se1 Ba1 Se2 77.78(2) 2_565 2_564 ?
Se1 Ba1 Se2 126.40(2) 2 2_564 ?
Ag2 Ba1 Se2 44.761(15) . 2_564 ?
Se2 Ba1 Se2 96.936(18) 5_666 2_564 ?
Se2 Ba1 Se2 152.290(17) 5_656 2_564 ?
Se2 Ba1 Se2 76.30(2) 2_554 2_564 ?
Se1 Ba1 Ag2 97.02(3) . 6_656 ?
Se1 Ba1 Ag2 85.66(2) 2_565 6_656 ?
Se1 Ba1 Ag2 85.66(2) 2 6_656 ?
Ag2 Ba1 Ag2 141.61(2) . 6_656 ?
Se2 Ba1 Ag2 43.490(16) 5_666 6_656 ?
Se2 Ba1 Ag2 43.490(15) 5_656 6_656 ?
Se2 Ba1 Ag2 140.035(13) 2_554 6_656 ?
Se2 Ba1 Ag2 140.035(13) 2_564 6_656 ?
Se1 Ba1 Ag1 167.04(2) . . ?
Se1 Ba1 Ag1 42.023(14) 2_565 . ?
Se1 Ba1 Ag1 42.023(14) 2 . ?
Ag2 Ba1 Ag1 122.45(3) . . ?
Se2 Ba1 Ag1 112.00(2) 5_666 . ?
Se2 Ba1 Ag1 112.00(2) 5_656 . ?
Se2 Ba1 Ag1 95.50(2) 2_554 . ?
Se2 Ba1 Ag1 95.50(2) 2_564 . ?
Ag2 Ba1 Ag1 95.94(3) 6_656 . ?
Ag1 Se1 Ag1 117.94(5) 2_564 2_554 ?
Ag1 Se1 Ag2 113.64(3) 2_564 . ?
Ag1 Se1 Ag2 113.64(3) 2_554 . ?
Ag1 Se1 Ag1 81.70(3) 2_564 6_656 ?
Ag1 Se1 Ag1 81.70(3) 2_554 6_656 ?
Ag2 Se1 Ag1 145.19(4) . 6_656 ?
Ag1 Se1 Ba1 79.77(3) 2_564 . ?
Ag1 Se1 Ba1 79.77(3) 2_554 . ?
Ag2 Se1 Ba1 71.22(3) . . ?
Ag1 Se1 Ba1 143.59(3) 6_656 . ?
Ag1 Se1 Ba1 151.62(4) 2_564 2_554 ?
Ag1 Se1 Ba1 76.29(3) 2_554 2_554 ?
Ag2 Se1 Ba1 77.66(2) . 2_554 ?
Ag1 Se1 Ba1 76.11(3) 6_656 2_554 ?
Ba1 Se1 Ba1 128.336(19) . 2_554 ?
Ag1 Se1 Ba1 76.29(3) 2_564 2_564 ?
Ag1 Se1 Ba1 151.62(4) 2_554 2_564 ?
Ag2 Se1 Ba1 77.66(2) . 2_564 ?
Ag1 Se1 Ba1 76.11(3) 6_656 2_564 ?
Ba1 Se1 Ba1 128.336(19) . 2_564 ?
Ba1 Se1 Ba1 81.33(3) 2_554 2_564 ?
Ag1 Se2 Ag2 141.10(4) 6_657 6_656 ?
Ag1 Se2 Ag2 125.17(2) 6_657 2 ?
Ag2 Se2 Ag2 65.67(3) 6_656 2 ?
Ag1 Se2 Ag2 125.17(2) 6_657 2_565 ?
Ag2 Se2 Ag2 65.67(3) 6_656 2_565 ?
Ag2 Se2 Ag2 109.26(5) 2 2_565 ?
Ag1 Se2 Ba1 75.59(2) 6_657 5_666 ?
Ag2 Se2 Ba1 74.09(2) 6_656 5_666 ?
Ag2 Se2 Ba1 133.70(3) 2 5_666 ?
Ag2 Se2 Ba1 71.43(2) 2_565 5_666 ?
Ag1 Se2 Ba1 75.59(2) 6_657 5_656 ?
Ag2 Se2 Ba1 74.09(2) 6_656 5_656 ?
Ag2 Se2 Ba1 71.43(2) 2 5_656 ?
Ag2 Se2 Ba1 133.70(3) 2_565 5_656 ?
Ba1 Se2 Ba1 76.47(2) 5_666 5_656 ?
Ag1 Se2 Ba1 74.54(3) 6_657 2 ?
Ag2 Se2 Ba1 132.23(2) 6_656 2 ?
Ag2 Se2 Ba1 66.87(3) 2 2 ?
Ag2 Se2 Ba1 127.93(3) 2_565 2 ?
Ba1 Se2 Ba1 150.13(3) 5_666 2 ?
Ba1 Se2 Ba1 95.887(18) 5_656 2 ?
Ag1 Se2 Ba1 74.54(3) 6_657 2_565 ?
Ag2 Se2 Ba1 132.23(2) 6_656 2_565 ?
Ag2 Se2 Ba1 127.93(3) 2 2_565 ?
Ag2 Se2 Ba1 66.87(3) 2_565 2_565 ?
Ba1 Se2 Ba1 95.887(19) 5_666 2_565 ?
Ba1 Se2 Ba1 150.13(3) 5_656 2_565 ?
Ba1 Se2 Ba1 76.30(2) 2 2_565 ?
Se1 Ag2 Se2 109.98(4) . 6_556 ?
Se1 Ag2 Se2 103.96(3) . 2_564 ?
Se2 Ag2 Se2 114.33(3) 6_556 2_564 ?
Se1 Ag2 Se2 103.96(3) . 2_554 ?
Se2 Ag2 Se2 114.33(3) 6_556 2_554 ?
Se2 Ag2 Se2 109.26(5) 2_564 2_554 ?
Se1 Ag2 Ag2 122.44(4) . 5 ?
Se2 Ag2 Ag2 58.16(3) 6_556 5 ?
Se2 Ag2 Ag2 133.10(5) 2_564 5 ?
Se2 Ag2 Ag2 56.17(3) 2_554 5 ?
Se1 Ag2 Ag2 122.44(4) . 5_565 ?
Se2 Ag2 Ag2 58.16(3) 6_556 5_565 ?
Se2 Ag2 Ag2 56.17(3) 2_564 5_565 ?
Se2 Ag2 Ag2 133.10(5) 2_554 5_565 ?
Ag2 Ag2 Ag2 98.98(6) 5 5_565 ?
Se1 Ag2 Ba1 64.20(3) . . ?
Se2 Ag2 Ba1 174.17(4) 6_556 . ?
Se2 Ag2 Ba1 68.37(3) 2_564 . ?
Se2 Ag2 Ba1 68.37(3) 2_554 . ?
Ag2 Ag2 Ba1 124.28(3) 5 . ?
Ag2 Ag2 Ba1 124.28(3) 5_565 . ?
Se1 Ag2 Ba1 157.91(4) . 6_556 ?
Se2 Ag2 Ba1 92.11(3) 6_556 6_556 ?
Se2 Ag2 Ba1 65.08(2) 2_564 6_556 ?
Se2 Ag2 Ba1 65.08(2) 2_554 6_556 ?
Ag2 Ag2 Ba1 68.94(4) 5 6_556 ?
Ag2 Ag2 Ba1 68.94(4) 5_565 6_556 ?
Ba1 Ag2 Ba1 93.71(3) . 6_556 ?
Se1 Ag2 Ba1 60.17(2) . 2_554 ?
Se2 Ag2 Ba1 64.06(3) 6_556 2_554 ?
Se2 Ag2 Ba1 158.74(3) 2_564 2_554 ?
Se2 Ag2 Ba1 89.32(2) 2_554 2_554 ?
Ag2 Ag2 Ba1 65.80(3) 5 2_554 ?
Ag2 Ag2 Ba1 118.04(5) 5_565 2_554 ?
Ba1 Ag2 Ba1 111.43(2) . 2_554 ?
Ba1 Ag2 Ba1 134.745(18) 6_556 2_554 ?
Se1 Ag2 Ba1 60.17(2) . 2_564 ?
Se2 Ag2 Ba1 64.06(3) 6_556 2_564 ?
Se2 Ag2 Ba1 89.32(2) 2_564 2_564 ?
Se2 Ag2 Ba1 158.74(3) 2_554 2_564 ?
Ag2 Ag2 Ba1 118.04(5) 5 2_564 ?
Ag2 Ag2 Ba1 65.80(3) 5_565 2_564 ?
Ba1 Ag2 Ba1 111.43(2) . 2_564 ?
Ba1 Ag2 Ba1 134.745(18) 6_556 2_564 ?
Ba1 Ag2 Ba1 70.71(2) 2_554 2_564 ?
Se1 Ag1 Se1 117.94(5) 2_565 2 ?
Se1 Ag1 Se2 114.69(3) 2_565 6_557 ?
Se1 Ag1 Se2 114.70(3) 2 6_557 ?
Se1 Ag1 Se1 98.30(3) 2_565 6_556 ?
Se1 Ag1 Se1 98.30(3) 2 6_556 ?
Se2 Ag1 Se1 109.60(4) 6_557 6_556 ?
Se1 Ag1 Ag1 117.39(5) 2_565 5_556 ?
Se1 Ag1 Ag1 51.33(2) 2 5_556 ?
Se2 Ag1 Ag1 124.98(4) 6_557 5_556 ?
Se1 Ag1 Ag1 46.97(3) 6_556 5_556 ?
Se1 Ag1 Ag1 51.33(2) 2_565 5_566 ?
Se1 Ag1 Ag1 117.39(5) 2 5_566 ?
Se2 Ag1 Ag1 124.98(4) 6_557 5_566 ?
Se1 Ag1 Ag1 46.97(3) 6_556 5_566 ?
Ag1 Ag1 Ag1 78.54(5) 5_556 5_566 ?
Se1 Ag1 Ba1 61.68(3) 2_565 . ?
Se1 Ag1 Ba1 61.68(3) 2 . ?
Se2 Ag1 Ba1 167.18(4) 6_557 . ?
Se1 Ag1 Ba1 83.22(4) 6_556 . ?
Ag1 Ag1 Ba1 63.67(3) 5_556 . ?
Ag1 Ag1 Ba1 63.67(3) 5_566 . ?
Se1 Ag1 Ba1 152.23(3) 2_565 5_556 ?
Se1 Ag1 Ba1 83.90(2) 2 5_556 ?
Se2 Ag1 Ba1 64.46(2) 6_557 5_556 ?
Se1 Ag1 Ba1 59.48(2) 6_556 5_556 ?
Ag1 Ag1 Ba1 61.37(3) 5_556 5_556 ?
Ag1 Ag1 Ba1 104.65(4) 5_566 5_556 ?
Ba1 Ag1 Ba1 125.04(2) . 5_556 ?
Se1 Ag1 Ba1 83.90(2) 2_565 5_566 ?
Se1 Ag1 Ba1 152.23(3) 2 5_566 ?
Se2 Ag1 Ba1 64.46(2) 6_557 5_566 ?
Se1 Ag1 Ba1 59.48(2) 6_556 5_566 ?
Ag1 Ag1 Ba1 104.65(4) 5_556 5_566 ?
Ag1 Ag1 Ba1 61.37(3) 5_566 5_566 ?
Ba1 Ag1 Ba1 125.04(2) . 5_566 ?
Ba1 Ag1 Ba1 70.66(3) 5_556 5_566 ?
Se1 Ag1 Ba1 59.11(3) 2_565 2_565 ?
Se1 Ag1 Ba1 117.90(4) 2 2_565 ?
Se2 Ag1 Ba1 63.65(3) 6_557 2_565 ?
Se1 Ag1 Ba1 142.966(15) 6_556 2_565 ?
Ag1 Ag1 Ba1 167.29(4) 5_556 2_565 ?
Ag1 Ag1 Ba1 104.52(2) 5_566 2_565 ?
Ba1 Ag1 Ba1 106.25(3) . 2_565 ?
Ba1 Ag1 Ba1 128.11(3) 5_556 2_565 ?
Ba1 Ag1 Ba1 87.42(2) 5_566 2_565 ?
Se1 Ag1 Ba1 117.90(4) 2_565 2 ?
Se1 Ag1 Ba1 59.11(3) 2 2 ?
Se2 Ag1 Ba1 63.65(3) 6_557 2 ?
Se1 Ag1 Ba1 142.966(15) 6_556 2 ?
Ag1 Ag1 Ba1 104.52(2) 5_556 2 ?
Ag1 Ag1 Ba1 167.29(4) 5_566 2 ?
Ba1 Ag1 Ba1 106.25(3) . 2 ?
Ba1 Ag1 Ba1 87.42(2) 5_556 2 ?
Ba1 Ag1 Ba1 128.11(3) 5_566 2 ?
Ba1 Ag1 Ba1 69.86(2) 2_565 2 ?

loop_
_geom_bond_atom_site_label_1
_geom_bond_atom_site_label_2
_geom_bond_distance
_geom_bond_site_symmetry_2
_geom_bond_publ_flag
Ba1 Se1 3.2286(12) . ?
Ba1 Se1 3.2532(8) 2_565 ?
Ba1 Se1 3.2532(8) 2 ?
Ba1 Ag2 3.3951(12) . ?
Ba1 Se2 3.4255(9) 5_666 ?
Ba1 Se2 3.4255(9) 5_656 ?
Ba1 Se2 3.4318(8) 2_554 ?
Ba1 Se2 3.4318(8) 2_564 ?
Ba1 Ag2 3.5807(12) 6_656 ?
Ba1 Ag1 3.5903(13) . ?
Se1 Ag1 2.4739(7) 2_564 ?
Se1 Ag1 2.4739(7) 2_554 ?
Se1 Ag2 2.5173(12) . ?
Se1 Ag1 2.6424(13) 6_656 ?
Se2 Ag1 2.4958(14) 6_657 ?
Se2 Ag2 2.5419(13) 6_656 ?
Se2 Ag2 2.5996(8) 2 ?
Se2 Ag2 2.5996(8) 2_565 ?
Ag2 Ag2 2.7881(12) 5 ?
Ag2 Ag2 2.7881(12) 5_565 ?
Ag1 Ag1 3.3489(16) 5_556 ?
Ag1 Ag1 3.3489(16) 5_566 ?
